data_8104643
loop_
_publ_author_name
'Liu, Pengju'
'Wang, Zongwei'
'Guo, Libing'
'Tang, Junming'

_publ_section_title
;
 Crystal structure of dibromido-(1-methyl-1H-imidazole-\k1
 N)-(3-(3-methyl-1H-imidazol-3-ium-1-yl)propanoato-\k1 O)zinc(II),
 C11H16Br2N4O2Zn
;
_journal_issue 5
_journal_name_full 'Zeitschrift f\"ur Kristallographie - New Crystal Structures'
_journal_page_first 981
_journal_page_last 983
_journal_paper_doi 10.1515/ncrs-2021-0180
_journal_volume 236
_journal_year 2021
_chemical_formula_moiety 'C11 H16 Br2 N4 O2 Zn'
_chemical_formula_sum 'C11 H16 Br2 N4 O2 Zn'
_chemical_formula_weight 461.47
_chemical_name_systematic
;
Dibromo-(1-methylimidazole)-(2-(3-methyl-1<i>H</i>-imidazol-3-ium-1-yl)\\
propionato-O)-zinc(II), C~11~H~16~Br~2~N~4~O~2~Zn
;
_space_group_crystal_system monoclinic
_space_group_IT_number 9
_space_group_name_Hall 'C -2yc'
_space_group_name_H-M_alt 'C 1 c 1'
_atom_sites_solution_hydrogens geom
_atom_sites_solution_primary direct
_cell_angle_alpha 90
_cell_angle_beta 119.094(8)
_cell_angle_gamma 90
_cell_formula_units_Z 4
_cell_length_a 15.534(7)
_cell_length_b 7.956(4)
_cell_length_c 14.589(7)
_cell_measurement_reflns_used 1707
_cell_measurement_temperature 296(2)
_cell_measurement_theta_max 23.41
_cell_measurement_theta_min 2.97
_cell_volume 1575.5(13)
_computing_cell_refinement 'SAINT v7.60A (Bruker, 2009)'
_computing_data_collection 'Bruker APEX2'
_computing_data_reduction 'SAINT v7.60A (Bruker, 2009)'
_computing_molecular_graphics 'Olex2 1.3 (Dolomanov et al., 2009)'
_computing_publication_material 'Olex2 1.3 (Dolomanov et al., 2009)'
_computing_structure_refinement 'SHELXL 2018/3 (Sheldrick, 2018)'
_computing_structure_solution 'SHELXS  (Sheldrick, 2018)'
_diffrn_ambient_temperature 296.15
_diffrn_measured_fraction_theta_full 0.997
_diffrn_measured_fraction_theta_max 0.997
_diffrn_measurement_device_type 'Bruker APEX-II CCD'
_diffrn_measurement_method '\f and \w scans'
_diffrn_radiation_monochromator graphite
_diffrn_radiation_type MoK\a
_diffrn_radiation_wavelength 0.71073
_diffrn_reflns_av_R_equivalents 0.0293
_diffrn_reflns_av_unetI/netI 0.0495
_diffrn_reflns_Laue_measured_fraction_full 0.997
_diffrn_reflns_Laue_measured_fraction_max 0.997
_diffrn_reflns_limit_h_max 19
_diffrn_reflns_limit_h_min -18
_diffrn_reflns_limit_k_max 9
_diffrn_reflns_limit_k_min -9
_diffrn_reflns_limit_l_max 17
_diffrn_reflns_limit_l_min -14
_diffrn_reflns_number 4151
_diffrn_reflns_point_group_measured_fraction_full 0.680
_diffrn_reflns_point_group_measured_fraction_max 0.672
_diffrn_reflns_theta_full 25.242
_diffrn_reflns_theta_max 25.992
_diffrn_reflns_theta_min 2.968
_diffrn_source_current 30.0
_diffrn_source_power 1.5
_diffrn_source_voltage 50.0
_diffrn_standards_number 0
_exptl_absorpt_coefficient_mu 6.637
_exptl_absorpt_correction_T_max 0.4360
_exptl_absorpt_correction_T_min 0.3230
_exptl_absorpt_correction_type multi-scan
_exptl_absorpt_process_details SADABS
_exptl_crystal_colour colourless
_exptl_crystal_colour_primary colourless
_exptl_crystal_density_diffrn 1.946
_exptl_crystal_density_meas .
_exptl_crystal_density_method 'not measured'
_exptl_crystal_description block
_exptl_crystal_F_000 904
_exptl_crystal_size_max 0.22
_exptl_crystal_size_mid 0.19
_exptl_crystal_size_min 0.15
_refine_diff_density_max 0.474
_refine_diff_density_min -0.389
_refine_diff_density_rms 0.078
_refine_ls_abs_structure_details
;
 Flack x determined using 452 quotients [(I+)-(I-)]/[(I+)+(I-)]
 (Parsons, Flack and Wagner, Acta Cryst. B69 (2013) 249-259).
;
_refine_ls_abs_structure_Flack 0.031(16)
_refine_ls_extinction_coef .
_refine_ls_extinction_method none
_refine_ls_goodness_of_fit_ref 1.030
_refine_ls_hydrogen_treatment constr
_refine_ls_matrix_type full
_refine_ls_number_parameters 181
_refine_ls_number_reflns 2086
_refine_ls_number_restraints 2
_refine_ls_restrained_S_all 1.030
_refine_ls_R_factor_all 0.0365
_refine_ls_R_factor_gt 0.0296
_refine_ls_shift/su_max 0.000
_refine_ls_shift/su_mean 0.000
_refine_ls_structure_factor_coef Fsqd
_refine_ls_weighting_details 'w=1/[\s^2^(Fo^2^)+(0.0289P)^2^+0.0780P] where P=(Fo^2^+2Fc^2^)/3'
_refine_ls_weighting_scheme calc
_refine_ls_wR_factor_gt 0.0669
_refine_ls_wR_factor_ref 0.0703
_reflns_Friedel_coverage 0.346
_reflns_Friedel_fraction_full 0.362
_reflns_Friedel_fraction_max 0.346
_reflns_number_gt 1845
_reflns_number_total 2086
_reflns_threshold_expression 'I > 2\s(I)'
_cod_data_source_file suppl_j_ncrs-2021-0180_suppl.cif
_cod_data_source_block a
_cod_database_code 8104643
_shelx_space_group_comment
;
The symmetry employed for this shelxl refinement is uniquely defined
by the following loop, which should always be used as a source of
symmetry information in preference to the above space-group names.
They are only intended as comments.
;
_shelx_estimated_absorpt_t_max 0.436
_shelx_estimated_absorpt_t_min 0.323
_olex2_refinement_description
;
1. Fixed Uiso
 At 1.2 times of:
  All C(H) groups, All C(H,H) groups
 At 1.5 times of:
  All C(H,H,H) groups
2.a Secondary CH2 refined with riding coordinates:
 C5(H5a,H5b), C6(H6a,H6b)
2.b Me refined with riding coordinates:
 C1(H1a,H1b,H1c), C8(H8a,H8b,H8c)
2.c Aromatic/amide H refined with riding coordinates:
 C2(H2), C3(H3), C4(H4), C9(H9), C10(H10), C11(H11)
;
_olex2_submission_special_instructions 'No special instructions were received'

loop_
_space_group_symop_operation_xyz
'x, y, z'
'x, -y, z+1/2'
'x+1/2, y+1/2, z'
'x+1/2, -y+1/2, z+1/2'

loop_
_atom_site_label
_atom_site_type_symbol
_atom_site_fract_x
_atom_site_fract_y
_atom_site_fract_z
_atom_site_U_iso_or_equiv
_atom_site_adp_type
_atom_site_occupancy
_atom_site_site_symmetry_order
_atom_site_calc_flag
_atom_site_refinement_flags_posn
_atom_site_refinement_flags_adp
_atom_site_refinement_flags_occupancy
_atom_site_disorder_assembly
_atom_site_disorder_group
Br1 Br 0.23519(6) 0.80205(9) 1.13786(5) 0.0599(3) Uani 1 1 d . . . . .
Br2 Br 0.23089(5) 0.32299(9) 1.15759(5) 0.0523(2) Uani 1 1 d . . . . .
C1 C -0.3128(6) 0.5418(10) 0.3383(7) 0.056(2) Uani 1 1 d . . . . .
H1A H -0.315560 0.595234 0.277884 0.084 Uiso 1 1 calc R . . . .
H1B H -0.350220 0.439450 0.317294 0.084 Uiso 1 1 calc R . . . .
H1C H -0.339788 0.615641 0.369817 0.084 Uiso 1 1 calc R . . . .
C2 C -0.1329(7) 0.5382(12) 0.4017(7) 0.065(2) Uani 1 1 d . . . . .
H2 H -0.134754 0.588798 0.343335 0.078 Uiso 1 1 calc R . . . .
C3 C -0.0522(8) 0.4881(16) 0.4869(8) 0.079(3) Uani 1 1 d . . . . .
H3 H 0.012395 0.497545 0.499795 0.095 Uiso 1 1 calc R . . . .
C4 C -0.1787(7) 0.4311(8) 0.5051(6) 0.0467(18) Uani 1 1 d . . . . .
H4 H -0.218054 0.392865 0.532549 0.056 Uiso 1 1 calc R . . . .
C5 C -0.0188(7) 0.3590(10) 0.6588(6) 0.059(2) Uani 1 1 d . . . . .
H5A H 0.037957 0.302672 0.662026 0.071 Uiso 1 1 calc R . . . .
H5B H -0.054479 0.278439 0.677582 0.071 Uiso 1 1 calc R . . . .
C6 C 0.0149(7) 0.5032(9) 0.7352(6) 0.0457(17) Uani 1 1 d . . . . .
H6A H -0.042365 0.553508 0.734323 0.055 Uiso 1 1 calc R . . . .
H6B H 0.044566 0.587717 0.711388 0.055 Uiso 1 1 calc R . . . .
C7 C 0.0878(5) 0.4567(9) 0.8467(5) 0.0387(16) Uani 1 1 d . . . . .
C8 C 0.4647(8) 0.4469(12) 0.8745(8) 0.071(3) Uani 1 1 d . . . . .
H8A H 0.533653 0.470010 0.902706 0.107 Uiso 1 1 calc R . . . .
H8B H 0.453003 0.328988 0.859668 0.107 Uiso 1 1 calc R . . . .
H8C H 0.427742 0.509789 0.810913 0.107 Uiso 1 1 calc R . . . .
C9 C 0.4942(8) 0.5608(12) 1.0469(8) 0.063(2) Uani 1 1 d . . . . .
H9 H 0.561158 0.584016 1.077059 0.076 Uiso 1 1 calc R . . . .
C10 C 0.4352(6) 0.5847(10) 1.0897(6) 0.053(2) Uani 1 1 d . . . . .
H10 H 0.455805 0.629304 1.156119 0.063 Uiso 1 1 calc R . . . .
C11 C 0.3447(6) 0.4815(9) 0.9380(6) 0.0438(17) Uani 1 1 d . . . . .
H11 H 0.290379 0.440056 0.878342 0.053 Uiso 1 1 calc R . . . .
N1 N -0.2110(5) 0.5039(7) 0.4136(4) 0.0403(13) Uani 1 1 d . . . . .
N2 N -0.0829(5) 0.4204(8) 0.5518(5) 0.0481(15) Uani 1 1 d . . . . .
N3 N 0.4342(5) 0.4949(8) 0.9497(5) 0.0453(14) Uani 1 1 d . . . . .
N4 N 0.3428(5) 0.5355(7) 1.0234(5) 0.0399(13) Uani 1 1 d . . . . .
O1 O 0.1200(6) 0.3157(8) 0.8674(5) 0.093(2) Uani 1 1 d . . . . .
O2 O 0.1133(4) 0.5752(6) 0.9098(4) 0.0502(13) Uani 1 1 d . . . . .
Zn1 Zn 0.22680(6) 0.54721(8) 1.04820(6) 0.0365(2) Uani 1 1 d . . . . .

loop_
_atom_site_aniso_label
_atom_site_aniso_U_11
_atom_site_aniso_U_22
_atom_site_aniso_U_33
_atom_site_aniso_U_23
_atom_site_aniso_U_13
_atom_site_aniso_U_12
Br1 0.0735(6) 0.0465(4) 0.0615(6) -0.0122(4) 0.0342(5) 0.0028(4)
Br2 0.0669(6) 0.0494(4) 0.0460(5) 0.0084(3) 0.0316(4) -0.0052(4)
C1 0.048(5) 0.066(5) 0.057(5) 0.014(4) 0.028(4) 0.011(4)
C2 0.043(5) 0.116(8) 0.040(5) 0.002(5) 0.023(4) -0.011(5)
C3 0.047(6) 0.148(9) 0.048(5) -0.001(6) 0.028(5) -0.011(6)
C4 0.055(5) 0.042(4) 0.048(4) 0.001(3) 0.029(4) 0.002(3)
C5 0.060(5) 0.060(5) 0.036(4) -0.007(4) 0.008(4) 0.006(5)
C6 0.045(5) 0.046(4) 0.036(4) 0.000(3) 0.012(3) 0.007(3)
C7 0.038(4) 0.044(4) 0.031(4) -0.003(3) 0.014(3) 0.002(3)
C8 0.071(7) 0.096(7) 0.071(6) 0.005(5) 0.054(6) 0.012(5)
C9 0.044(5) 0.082(7) 0.067(7) -0.005(5) 0.029(5) -0.011(4)
C10 0.047(5) 0.064(5) 0.047(5) -0.007(4) 0.023(4) -0.011(4)
C11 0.040(5) 0.053(4) 0.041(4) -0.002(3) 0.022(4) -0.002(3)
N1 0.039(4) 0.043(3) 0.037(3) 0.000(2) 0.017(3) 0.002(3)
N2 0.046(4) 0.057(4) 0.034(3) -0.011(3) 0.014(3) -0.001(3)
N3 0.041(4) 0.056(4) 0.045(4) 0.005(3) 0.026(3) 0.005(3)
N4 0.039(4) 0.046(3) 0.042(3) 0.000(2) 0.025(3) -0.002(3)
O1 0.125(7) 0.061(4) 0.048(4) 0.000(3) 0.006(4) 0.025(4)
O2 0.056(4) 0.047(3) 0.040(3) 0.001(2) 0.017(3) 0.006(2)
Zn1 0.0360(4) 0.0407(4) 0.0356(4) 0.0020(3) 0.0195(3) 0.0019(4)

loop_
_atom_type_symbol
_atom_type_description
_atom_type_scat_dispersion_real
_atom_type_scat_dispersion_imag
_atom_type_scat_source
C C 0.0033 0.0016 'International Tables Vol C Tables 4.2.6.8 and 6.1.1.4'
H H 0.0000 0.0000 'International Tables Vol C Tables 4.2.6.8 and 6.1.1.4'
Br Br -0.2901 2.4595 'International Tables Vol C Tables 4.2.6.8 and 6.1.1.4'
N N 0.0061 0.0033 'International Tables Vol C Tables 4.2.6.8 and 6.1.1.4'
O O 0.0106 0.0060 'International Tables Vol C Tables 4.2.6.8 and 6.1.1.4'
Zn Zn 0.2839 1.4301 'International Tables Vol C Tables 4.2.6.8 and 6.1.1.4'

loop_
_geom_angle_atom_site_label_1
_geom_angle_atom_site_label_2
_geom_angle_atom_site_label_3
_geom_angle
_geom_angle_site_symmetry_1
_geom_angle_site_symmetry_3
H1A C1 H1B 109.5 . .
H1A C1 H1C 109.5 . .
H1B C1 H1C 109.5 . .
N1 C1 H1A 109.5 . .
N1 C1 H1B 109.5 . .
N1 C1 H1C 109.5 . .
C3 C2 H2 125.6 . .
C3 C2 N1 108.7(8) . .
N1 C2 H2 125.6 . .
C2 C3 H3 126.9 . .
C2 C3 N2 106.2(9) . .
N2 C3 H3 126.9 . .
N1 C4 H4 125.2 . .
N2 C4 H4 125.2 . .
N2 C4 N1 109.6(7) . .
H5A C5 H5B 108.1 . .
C6 C5 H5A 109.6 . .
C6 C5 H5B 109.6 . .
N2 C5 H5A 109.6 . .
N2 C5 H5B 109.6 . .
N2 C5 C6 110.3(6) . .
C5 C6 H6A 108.6 . .
C5 C6 H6B 108.6 . .
C5 C6 C7 114.9(7) . .
H6A C6 H6B 107.5 . .
C7 C6 H6A 108.6 . .
C7 C6 H6B 108.6 . .
O1 C7 C6 120.1(6) . .
O1 C7 O2 125.3(7) . .
O2 C7 C6 114.5(6) . .
H8A C8 H8B 109.5 . .
H8A C8 H8C 109.5 . .
H8B C8 H8C 109.5 . .
N3 C8 H8A 109.5 . .
N3 C8 H8B 109.5 . .
N3 C8 H8C 109.5 . .
C10 C9 H9 127.4 . .
C10 C9 N3 105.1(9) . .
N3 C9 H9 127.4 . .
C9 C10 H10 124.6 . .
N4 C10 C9 110.7(8) . .
N4 C10 H10 124.6 . .
N3 C11 H11 124.6 . .
N3 C11 N4 110.8(7) . .
N4 C11 H11 124.6 . .
C2 N1 C1 125.7(7) . .
C4 N1 C1 126.8(7) . .
C4 N1 C2 107.5(7) . .
C3 N2 C5 125.9(8) . .
C4 N2 C3 107.9(7) . .
C4 N2 C5 126.0(7) . .
C9 N3 C8 125.5(8) . .
C11 N3 C8 126.6(8) . .
C11 N3 C9 107.9(7) . .
C10 N4 Zn1 126.6(5) . .
C11 N4 C10 105.5(6) . .
C11 N4 Zn1 127.9(5) . .
C7 O2 Zn1 119.0(5) . .
Br2 Zn1 Br1 107.10(5) . .
N4 Zn1 Br1 108.95(16) . .
N4 Zn1 Br2 110.71(16) . .
O2 Zn1 Br1 104.66(15) . .
O2 Zn1 Br2 119.95(16) . .
O2 Zn1 N4 105.0(2) . .

loop_
_geom_bond_atom_site_label_1
_geom_bond_atom_site_label_2
_geom_bond_distance
_geom_bond_site_symmetry_2
Br1 Zn1 2.3818(13) .
Br2 Zn1 2.3737(12) .
C1 H1A 0.9600 .
C1 H1B 0.9600 .
C1 H1C 0.9600 .
C1 N1 1.452(10) .
C2 H2 0.9300 .
C2 C3 1.327(14) .
C2 N1 1.334(10) .
C3 H3 0.9300 .
C3 N2 1.360(11) .
C4 H4 0.9300 .
C4 N1 1.311(9) .
C4 N2 1.304(10) .
C5 H5A 0.9700 .
C5 H5B 0.9700 .
C5 C6 1.505(11) .
C5 N2 1.468(11) .
C6 H6A 0.9700 .
C6 H6B 0.9700 .
C6 C7 1.508(10) .
C7 O1 1.205(8) .
C7 O2 1.241(8) .
C8 H8A 0.9600 .
C8 H8B 0.9600 .
C8 H8C 0.9600 .
C8 N3 1.442(10) .
C9 H9 0.9300 .
C9 C10 1.350(11) .
C9 N3 1.368(11) .
C10 H10 0.9300 .
C10 N4 1.341(11) .
C11 H11 0.9300 .
C11 N3 1.321(10) .
C11 N4 1.331(9) .
N4 Zn1 2.006(6) .
O2 Zn1 1.942(5) .

loop_
_geom_torsion_atom_site_label_1
_geom_torsion_atom_site_label_2
_geom_torsion_atom_site_label_3
_geom_torsion_atom_site_label_4
_geom_torsion
_geom_torsion_site_symmetry_1
_geom_torsion_site_symmetry_2
_geom_torsion_site_symmetry_3
_geom_torsion_site_symmetry_4
C2 C3 N2 C4 0.0(11) . . . .
C2 C3 N2 C5 -175.3(7) . . . .
C3 C2 N1 C1 179.0(9) . . . .
C3 C2 N1 C4 -0.8(10) . . . .
C5 C6 C7 O1 5.4(12) . . . .
C5 C6 C7 O2 -178.2(7) . . . .
C6 C5 N2 C3 82.2(11) . . . .
C6 C5 N2 C4 -92.4(10) . . . .
C6 C7 O2 Zn1 -166.7(5) . . . .
C9 C10 N4 C11 -0.5(9) . . . .
C9 C10 N4 Zn1 -179.1(5) . . . .
C10 C9 N3 C8 -179.4(8) . . . .
C10 C9 N3 C11 -0.2(9) . . . .
N1 C2 C3 N2 0.5(12) . . . .
N1 C4 N2 C3 -0.5(9) . . . .
N1 C4 N2 C5 174.8(6) . . . .
N2 C4 N1 C1 -178.9(7) . . . .
N2 C4 N1 C2 0.8(8) . . . .
N2 C5 C6 C7 -175.3(7) . . . .
N3 C9 C10 N4 0.4(10) . . . .
N3 C11 N4 C10 0.3(9) . . . .
N3 C11 N4 Zn1 179.0(5) . . . .
N4 C11 N3 C8 179.1(7) . . . .
N4 C11 N3 C9 -0.1(9) . . . .
O1 C7 O2 Zn1 9.5(11) . . . .
